data_7249699
loop_
_publ_author_name
'Xue, Zhen-Dong'
'Zhang, Yi'
'Zhu, Hao-Yu'
'Shao, Juan-Juan'
'Gao, Qiang'
'Wang, Fang-Ming'

_publ_section_title
;
 Realizing cuprous iodide hybrid materials with long luminescence
 lifetimes and high internal quantum yields by aggregation-induced
 emission
;
_journal_name_full CrystEngComm
_journal_paper_doi 10.1039/D4CE00898G
_journal_year 2025
_chemical_formula_moiety 'C39 Cu I N2 P2'
_chemical_formula_sum 'C39 Cu I N2 P2'
_chemical_formula_weight 748.85
_space_group_crystal_system monoclinic
_space_group_IT_number 14
_space_group_name_Hall '-P 2yn'
_space_group_name_H-M_alt 'P 1 21/n 1'
_symmetry_Int_Tables_number 14
_audit_creation_date 2021-08-05
_audit_creation_method
;
Olex2 1.2
(compiled 2017.03.28 svn.r3405 for OlexSys, GUI svn.r5337)
;
_audit_update_record
;
2024-04-22 deposited with the CCDC.	2024-12-16 downloaded from the CCDC.
;
_cell_angle_alpha 90
_cell_angle_beta 101.043(2)
_cell_angle_gamma 90
_cell_formula_units_Z 4
_cell_length_a 13.1546(3)
_cell_length_b 12.9738(3)
_cell_length_c 21.2555(5)
_cell_measurement_reflns_used 6116
_cell_measurement_temperature 296(2)
_cell_measurement_theta_max 24.90
_cell_measurement_theta_min 2.31
_cell_volume 3560.40(14)
_computing_cell_refinement 'SAINT V8.18C (?, 2016)'
_computing_data_reduction 'SAINT V8.18C (?, 2016)'
_computing_molecular_graphics 'Olex2 (Dolomanov et al., 2009)'
_computing_publication_material 'Olex2 (Dolomanov et al., 2009)'
_computing_structure_refinement 'olex2.refine (Bourhis et al., 2015)'
_diffrn_ambient_temperature 296.15
_diffrn_measured_fraction_theta_full 0.9986
_diffrn_measured_fraction_theta_max 0.9986
_diffrn_measurement_device_type 'Bruker APEX-II CCD'
_diffrn_measurement_method '\f and \w scans'
_diffrn_radiation_monochromator graphite
_diffrn_radiation_type 'Mo K\a'
_diffrn_radiation_wavelength 0.71073
_diffrn_reflns_av_R_equivalents 0.0342
_diffrn_reflns_av_unetI/netI 0.0318
_diffrn_reflns_limit_h_max 14
_diffrn_reflns_limit_h_min -15
_diffrn_reflns_limit_k_max 15
_diffrn_reflns_limit_k_min -13
_diffrn_reflns_limit_l_max 25
_diffrn_reflns_limit_l_min -25
_diffrn_reflns_number 25378
_diffrn_reflns_theta_full 25.3498
_diffrn_reflns_theta_max 25.35
_diffrn_reflns_theta_min 2.31
_diffrn_standards_number 0
_exptl_absorpt_coefficient_mu 1.597
_exptl_absorpt_correction_type none
_exptl_crystal_colour colourless
_exptl_crystal_colour_primary colourless
_exptl_crystal_density_diffrn 1.3969
_exptl_crystal_description block
_exptl_crystal_F_000 1440.9813
_refine_diff_density_max 0.6638
_refine_diff_density_min -0.5362
_refine_diff_density_rms 0.1119
_refine_ls_d_res_high 0.8300
_refine_ls_d_res_low 8.8335
_refine_ls_goodness_of_fit_ref 1.2909
_refine_ls_hydrogen_treatment undef
_refine_ls_matrix_type full
_refine_ls_number_constraints 0
_refine_ls_number_parameters 406
_refine_ls_number_reflns 6516
_refine_ls_number_restraints 0
_refine_ls_restrained_S_all 1.2909
_refine_ls_R_factor_all 0.0600
_refine_ls_R_factor_gt 0.0421
_refine_ls_shift/su_max 0.0261
_refine_ls_shift/su_mean 0.0025
_refine_ls_structure_factor_coef Fsqd
_refine_ls_weighting_details 'w=1/[\s^2^(Fo^2^)+(0.0322P)^2^+3.6353P] where P=(Fo^2^+2Fc^2^)/3'
_refine_ls_weighting_scheme calc
_refine_ls_wR_factor_gt 0.0995
_refine_ls_wR_factor_ref 0.1068
_reflns_Friedel_coverage 0.0
_reflns_limit_h_max 12
_reflns_limit_h_min -15
_reflns_limit_k_max 15
_reflns_limit_k_min 0
_reflns_limit_l_max 25
_reflns_limit_l_min -11
_reflns_number_gt 5003
_reflns_number_total 6516
_reflns_threshold_expression I>=2u(I)
_cod_data_source_file d4ce00898g2.cif
_cod_data_source_block 1
_cod_original_sg_symbol_Hall '-P 2ybc (x-z,y,z)'
_cod_database_code 7249699
_olex2_refinement_description
;
1. Rigid bond restraints
 All non-hydrogen atoms
 with sigma for 1-2 distances of 0.005 and sigma for 1-3 distances of 0.01
2. Uiso/Uaniso restraints and constraints
All non-hydrogen atoms have similar U: within 2A with sigma of 0.005 and sigma
for terminal atoms of 0.01
All non-hydrogen atoms restrained to be isotropic: with sigma of 0.005 and
sigma for terminal atoms of 0.01
;
_olex2_submission_special_instructions 'No special instructions were received'

loop_
_space_group_symop_id
_space_group_symop_operation_xyz
1 x,y,z
2 -x+1/2,y+1/2,-z+1/2
3 -x,-y,-z
4 x-1/2,-y-1/2,z-1/2

loop_
_atom_site_label
_atom_site_type_symbol
_atom_site_fract_x
_atom_site_fract_y
_atom_site_fract_z
_atom_site_U_iso_or_equiv
_atom_site_adp_type
_atom_site_occupancy
_atom_site_refinement_flags_posn
_atom_site_refinement_flags_adp
I1 I 0.78684(3) 1.00524(2) 0.108670(15) 0.05197(12) Uani 1.000000 . U
Cu2 Cu 0.83776(4) 0.80687(4) 0.13002(3) 0.04146(15) Uani 1.000000 . U
P3 P 1.00444(9) 0.80057(9) 0.18328(5) 0.0401(3) Uani 1.000000 . U
P4 P 0.77798(9) 0.71951(9) 0.03714(6) 0.0410(3) Uani 1.000000 . U
N1 N 0.7426(3) 0.7640(3) 0.19256(19) 0.0543(10) Uani 1.000000 . U
C3 C 1.0361(4) 0.8888(3) 0.2512(2) 0.0454(11) Uani 1.000000 . U
C4 C 0.8328(3) 0.7535(3) -0.0324(2) 0.0440(11) Uani 1.000000 . U
C5 C 1.1098(3) 0.8260(3) 0.1406(2) 0.0405(10) Uani 1.000000 . U
C6 C 0.6382(3) 0.7335(3) 0.0070(2) 0.0421(10) Uani 1.000000 . U
C7 C 1.0992(4) 0.9145(4) 0.1023(2) 0.0545(13) Uani 1.000000 . U
C8 C 1.0372(3) 0.6733(4) 0.2181(2) 0.0469(11) Uani 1.000000 . U
C9 C 1.1983(4) 0.7651(4) 0.1456(3) 0.0569(13) Uani 1.000000 . U
C10 C 1.1769(4) 0.9400(4) 0.0679(2) 0.0619(14) Uani 1.000000 . U
C11 C 0.9323(4) 0.7944(4) -0.0210(3) 0.0554(13) Uani 1.000000 . U
C12 C 1.0302(4) 0.5903(4) 0.1752(3) 0.0632(15) Uani 1.000000 . U
C14 C 0.7793(4) 0.7420(5) -0.0954(3) 0.0686(16) Uani 1.000000 . U
C15 C 0.5685(4) 0.6525(4) 0.0029(3) 0.0705(16) Uani 1.000000 . U
C17 C 0.7605(5) 0.6941(4) 0.2387(3) 0.0666(15) Uani 1.000000 . U
C18 C 0.7970(3) 0.5797(4) 0.0445(2) 0.0492(12) Uani 1.000000 . U
C19 C 0.9251(5) 0.8149(5) -0.1347(3) 0.0758(17) Uani 1.000000 . U
C21 C 0.4273(4) 0.7675(5) -0.0381(3) 0.0664(15) Uani 1.000000 . U
C22 C 0.6020(4) 0.8317(4) -0.0104(3) 0.0612(14) Uani 1.000000 . U
C23 C 1.2630(4) 0.8792(5) 0.0715(3) 0.0635(14) Uani 1.000000 . U
C24 C 0.9578(5) 0.9158(5) 0.2835(3) 0.0789(18) Uani 1.000000 . U
C25 C 0.8268(5) 0.3694(5) 0.0666(5) 0.094(2) Uani 1.000000 . U
C26 C 1.2753(4) 0.7928(5) 0.1102(3) 0.0714(16) Uani 1.000000 . U
C27 C 1.0634(5) 0.6567(5) 0.2838(3) 0.0750(17) Uani 1.000000 . U
C29 C 0.9786(4) 0.8250(4) -0.0722(3) 0.0653(15) Uani 1.000000 . U
C31 C 0.7730(4) 0.5340(4) 0.0992(3) 0.0656(15) Uani 1.000000 . U
C33 C 1.1348(4) 0.9293(4) 0.2710(3) 0.0617(14) Uani 1.000000 . U
C34 C 0.4963(4) 0.8485(4) -0.0340(3) 0.0676(15) Uani 1.000000 . U
N35 N 0.6771(4) 0.6827(4) 0.2657(2) 0.0833(15) Uani 1.000000 . U
C36 C 0.4626(4) 0.6699(5) -0.0192(3) 0.0825(19) Uani 1.000000 . U
C37 C 0.8374(5) 0.5208(4) -0.0002(3) 0.0771(18) Uani 1.000000 . U
C38 C 1.0528(5) 0.4901(4) 0.1976(4) 0.0795(19) Uani 1.000000 . U
C39 C 0.8520(6) 0.4139(5) 0.0115(4) 0.099(2) Uani 1.000000 . U
C41 C 0.8257(5) 0.7730(6) -0.1469(3) 0.0825(19) Uani 1.000000 . U
C44 C 1.1562(5) 0.9955(5) 0.3238(3) 0.0753(17) Uani 1.000000 . U
C48 C 0.7882(5) 0.4265(5) 0.1098(4) 0.082(2) Uani 1.000000 . U
C49 C 0.6442(5) 0.7982(5) 0.1898(3) 0.087(2) Uani 1.000000 . U
C52 C 1.0790(6) 1.0221(5) 0.3564(3) 0.0807(19) Uani 1.000000 . U
C53 C 1.0856(6) 0.5557(6) 0.3059(4) 0.105(3) Uani 1.000000 . U
C54 C 0.9798(6) 0.9819(6) 0.3366(3) 0.097(2) Uani 1.000000 . U
C61 C 0.6021(6) 0.7462(6) 0.2344(4) 0.117(3) Uani 1.000000 . U
C2 C 1.0810(5) 0.4736(5) 0.2635(4) 0.095(2) Uani 1.000000 . U

loop_
_atom_site_aniso_label
_atom_site_aniso_U_11
_atom_site_aniso_U_22
_atom_site_aniso_U_33
_atom_site_aniso_U_12
_atom_site_aniso_U_13
_atom_site_aniso_U_23
I1 0.0640(2) 0.03937(17) 0.0529(2) 0.00575(15) 0.01211(15) 0.00353(14)
Cu2 0.0388(3) 0.0426(3) 0.0422(3) 0.0009(3) 0.0057(2) 0.0028(2)
P3 0.0380(6) 0.0402(6) 0.0400(6) 0.0016(5) 0.0026(5) 0.0021(5)
P4 0.0351(6) 0.0386(6) 0.0473(7) 0.0008(5) 0.0028(5) -0.0029(5)
N1 0.054(3) 0.057(2) 0.055(2) -0.001(2) 0.017(2) 0.014(2)
C3 0.050(3) 0.044(3) 0.040(2) -0.000(2) 0.004(2) 0.002(2)
C4 0.042(3) 0.044(3) 0.046(3) 0.003(2) 0.007(2) -0.006(2)
C5 0.039(2) 0.042(2) 0.040(2) -0.002(2) 0.004(2) -0.005(2)
C6 0.038(2) 0.047(3) 0.040(2) 0.002(2) 0.003(2) -0.006(2)
C7 0.055(3) 0.053(3) 0.055(3) -0.004(3) 0.010(2) 0.003(2)
C8 0.035(2) 0.046(3) 0.056(3) -0.001(2) -0.002(2) 0.010(2)
C9 0.048(3) 0.055(3) 0.068(3) 0.005(3) 0.013(3) -0.011(3)
C10 0.068(4) 0.062(3) 0.060(3) -0.011(3) 0.023(3) 0.000(3)
C11 0.041(3) 0.049(3) 0.077(4) 0.001(2) 0.015(3) 0.004(3)
C12 0.052(3) 0.046(3) 0.088(4) 0.005(3) 0.003(3) 0.002(3)
C14 0.059(3) 0.093(4) 0.054(3) -0.002(3) 0.011(3) -0.012(3)
C15 0.045(3) 0.059(3) 0.101(5) -0.008(3) -0.003(3) -0.001(3)
C17 0.076(4) 0.064(3) 0.061(3) -0.009(3) 0.017(3) 0.018(3)
C18 0.038(3) 0.042(3) 0.063(3) 0.002(2) -0.002(2) -0.004(2)
C19 0.083(4) 0.071(4) 0.084(4) 0.019(4) 0.043(4) 0.000(3)
C21 0.045(3) 0.072(4) 0.079(4) 0.009(3) 0.003(3) -0.008(3)
C22 0.049(3) 0.050(3) 0.079(4) 0.007(2) -0.002(3) -0.001(3)
C23 0.067(4) 0.063(3) 0.066(4) -0.012(3) 0.025(3) -0.014(3)
C24 0.071(4) 0.107(5) 0.064(4) -0.012(4) 0.025(3) -0.029(4)
C25 0.055(4) 0.050(4) 0.168(8) 0.006(3) -0.005(4) 0.004(5)
C26 0.058(3) 0.073(4) 0.089(4) 0.003(3) 0.028(3) -0.018(3)
C27 0.086(4) 0.068(4) 0.061(4) -0.001(3) -0.010(3) 0.021(3)
C29 0.056(3) 0.061(3) 0.084(4) 0.009(3) 0.027(3) 0.008(3)
C31 0.053(3) 0.046(3) 0.095(4) -0.007(3) 0.005(3) 0.008(3)
C33 0.056(3) 0.062(3) 0.063(3) -0.008(3) 0.002(3) -0.012(3)
C34 0.047(3) 0.059(3) 0.091(4) 0.010(3) -0.002(3) -0.005(3)
N35 0.095(4) 0.081(4) 0.082(4) -0.010(3) 0.038(3) 0.028(3)
C36 0.044(3) 0.072(4) 0.122(5) -0.005(3) -0.008(3) 0.003(4)
C37 0.078(4) 0.054(3) 0.097(5) 0.016(3) 0.010(4) -0.019(3)
C38 0.058(4) 0.049(3) 0.125(6) -0.002(3) 0.000(4) 0.010(3)
C39 0.093(5) 0.060(4) 0.142(7) 0.018(4) 0.016(5) -0.021(4)
C41 0.083(5) 0.106(5) 0.064(4) 0.002(4) 0.029(3) -0.002(4)
C44 0.082(4) 0.079(4) 0.064(4) -0.015(3) 0.012(3) -0.020(3)
C48 0.057(4) 0.049(3) 0.133(6) 0.000(3) 0.000(4) 0.013(4)
C49 0.072(4) 0.097(5) 0.105(5) 0.023(4) 0.050(4) 0.039(4)
C52 0.102(5) 0.076(4) 0.065(4) -0.017(4) 0.016(4) -0.018(3)
C53 0.122(6) 0.085(5) 0.094(5) 0.001(5) -0.017(5) 0.044(4)
C54 0.088(5) 0.127(6) 0.083(5) -0.014(5) 0.030(4) -0.044(4)
C61 0.110(6) 0.114(6) 0.150(7) 0.027(5) 0.083(6) 0.061(6)
C2 0.082(5) 0.065(4) 0.124(6) -0.004(4) -0.014(4) 0.037(4)

loop_
_atom_type_symbol
_atom_type_scat_dispersion_real
_atom_type_scat_dispersion_imag
_atom_type_scat_Cromer_Mann_a1
_atom_type_scat_Cromer_Mann_a2
_atom_type_scat_Cromer_Mann_a3
_atom_type_scat_Cromer_Mann_a4
_atom_type_scat_Cromer_Mann_b1
_atom_type_scat_Cromer_Mann_b2
_atom_type_scat_Cromer_Mann_b3
_atom_type_scat_Cromer_Mann_b4
_atom_type_scat_Cromer_Mann_c
_atom_type_scat_source
_atom_type_scat_dispersion_source
I -0.41187 1.83264 20.14720 18.99490 7.51380 2.27350 4.34700 0.38140 27.76600 66.87760 4.07119989395 'International Tables Volume C Table 6.1.1.4 (pp. 500-502)' 'Henke, Gullikson and Davis, At. Data and Nucl. Data Tables, 1993, 54, 2'
P 0.10434 0.09671 6.43450 4.17910 1.78000 1.49080 1.90670 27.15700 0.52600 68.16450 1.11489999294 'International Tables Volume C Table 6.1.1.4 (pp. 500-502)' 'Henke, Gullikson and Davis, At. Data and Nucl. Data Tables, 1993, 54, 2'
C 0.00347 0.00161 2.31000 1.02000 1.58860 0.86500 20.84390 10.20750 0.56870 51.65120 0.215599998832 'International Tables Volume C Table 6.1.1.4 (pp. 500-502)' 'Henke, Gullikson and Davis, At. Data and Nucl. Data Tables, 1993, 54, 2'
Cu 0.34125 1.28947 13.33800 7.16760 5.61580 1.67350 3.58280 0.24700 11.39660 64.81260 1.19099998474 'International Tables Volume C Table 6.1.1.4 (pp. 500-502)' 'Henke, Gullikson and Davis, At. Data and Nucl. Data Tables, 1993, 54, 2'
N 0.00653 0.00323 12.21260 3.13220 2.01250 1.16630 0.00570 9.89330 28.99750 0.58260 -11.5290002823 'International Tables Volume C Table 6.1.1.4 (pp. 500-502)' 'Henke, Gullikson and Davis, At. Data and Nucl. Data Tables, 1993, 54, 2'

loop_
_geom_angle_atom_site_label_1
_geom_angle_atom_site_label_2
_geom_angle_atom_site_label_3
_geom_angle
_geom_angle_site_symmetry_1
_geom_angle_site_symmetry_3
_geom_angle_publ_flag
P3 Cu2 I1 107.81(4) . . ?
P4 Cu2 I1 107.30(4) . . ?
P4 Cu2 P3 123.64(5) . . ?
N1 Cu2 I1 101.81(12) . . ?
N1 Cu2 P3 108.39(12) . . ?
N1 Cu2 P4 105.78(12) . . ?
C3 P3 Cu2 115.09(16) . . ?
C5 P3 Cu2 119.92(14) . . ?
C5 P3 C3 101.5(2) . . ?
C8 P3 Cu2 111.42(15) . . ?
C8 P3 C3 104.2(2) . . ?
C8 P3 C5 102.8(2) . . ?
C4 P4 Cu2 117.26(15) . . ?
C6 P4 Cu2 114.10(14) . . ?
C6 P4 C4 102.7(2) . . ?
C18 P4 Cu2 113.51(16) . . ?
C18 P4 C4 103.9(2) . . ?
C18 P4 C6 103.8(2) . . ?
C17 N1 Cu2 128.1(4) . . ?
C49 N1 Cu2 125.0(4) . . ?
C49 N1 C17 106.7(5) . . ?
C24 C3 P3 118.1(4) . . ?
C33 C3 P3 122.3(4) . . ?
C33 C3 C24 119.6(5) . . ?
C11 C4 P4 117.2(4) . . ?
C14 C4 P4 123.2(4) . . ?
C14 C4 C11 119.6(5) . . ?
C7 C5 P3 115.9(3) . . ?
C9 C5 P3 124.2(4) . . ?
C9 C5 C7 119.9(4) . . ?
C15 C6 P4 123.6(4) . . ?
C22 C6 P4 117.0(4) . . ?
C22 C6 C15 119.4(4) . . ?
C10 C7 C5 119.6(5) . . ?
C12 C8 P3 116.7(4) . . ?
C27 C8 P3 122.7(4) . . ?
C27 C8 C12 120.5(5) . . ?
C26 C9 C5 119.1(5) . . ?
C23 C10 C7 120.8(5) . . ?
C29 C11 C4 120.4(5) . . ?
C38 C12 C8 120.6(5) . . ?
C41 C14 C4 120.0(5) . . ?
C36 C15 C6 120.2(5) . . ?
N35 C17 N1 110.4(5) . . ?
C31 C18 P4 116.3(4) . . ?
C37 C18 P4 123.0(4) . . ?
C37 C18 C31 120.7(5) . . ?
C41 C19 C29 120.1(5) . . ?
C36 C21 C34 119.9(5) . . ?
C34 C22 C6 120.4(5) . . ?
C26 C23 C10 120.1(5) . . ?
C54 C24 C3 119.6(6) . . ?
C48 C25 C39 121.4(6) . . ?
C23 C26 C9 120.5(5) . . ?
C53 C27 C8 118.4(6) . . ?
C19 C29 C11 120.1(5) . . ?
C48 C31 C18 120.1(6) . . ?
C44 C33 C3 120.5(5) . . ?
C22 C34 C21 119.9(5) . . ?
C61 N35 C17 107.6(5) . . ?
C21 C36 C15 120.1(5) . . ?
C39 C37 C18 118.1(6) . . ?
C2 C38 C12 118.9(6) . . ?
C37 C39 C25 120.3(7) . . ?
C19 C41 C14 119.8(6) . . ?
C52 C44 C33 120.2(6) . . ?
C31 C48 C25 119.3(7) . . ?
C61 C49 N1 108.6(6) . . ?
C54 C52 C44 119.4(6) . . ?
C2 C53 C27 121.2(6) . . ?
C52 C54 C24 120.6(6) . . ?
C49 C61 N35 106.7(6) . . ?
C53 C2 C38 120.3(6) . . ?

loop_
_geom_bond_atom_site_label_1
_geom_bond_atom_site_label_2
_geom_bond_distance
_geom_bond_site_symmetry_2
_geom_bond_publ_flag
I1 Cu2 2.6762(6) . ?
Cu2 P3 2.2683(12) . ?
Cu2 P4 2.2816(13) . ?
Cu2 N1 2.069(4) . ?
P3 C3 1.827(5) . ?
P3 C5 1.826(5) . ?
P3 C8 1.827(5) . ?
P4 C4 1.819(5) . ?
P4 C6 1.837(4) . ?
P4 C18 1.834(5) . ?
N1 C17 1.324(6) . ?
N1 C49 1.360(7) . ?
C3 C24 1.388(7) . ?
C3 C33 1.389(7) . ?
C4 C11 1.390(6) . ?
C4 C14 1.396(7) . ?
C5 C7 1.399(6) . ?
C5 C9 1.394(6) . ?
C6 C15 1.386(7) . ?
C6 C22 1.385(6) . ?
C7 C10 1.406(7) . ?
C8 C12 1.403(7) . ?
C8 C27 1.390(7) . ?
C9 C26 1.419(7) . ?
C10 C23 1.370(8) . ?
C11 C29 1.403(7) . ?
C12 C38 1.397(7) . ?
C14 C41 1.410(8) . ?
C15 C36 1.400(7) . ?
C17 N35 1.339(7) . ?
C18 C31 1.393(7) . ?
C18 C37 1.401(7) . ?
C19 C29 1.384(8) . ?
C19 C41 1.394(9) . ?
C21 C34 1.381(8) . ?
C21 C36 1.382(8) . ?
C22 C34 1.403(7) . ?
C23 C26 1.382(8) . ?
C24 C54 1.402(8) . ?
C25 C39 1.400(11) . ?
C25 C48 1.353(10) . ?
C27 C53 1.404(9) . ?
C31 C48 1.421(8) . ?
C33 C44 1.398(7) . ?
N35 C61 1.357(9) . ?
C37 C39 1.416(9) . ?
C38 C2 1.394(10) . ?
C44 C52 1.379(9) . ?
C49 C61 1.364(8) . ?
C52 C54 1.393(9) . ?
C53 C2 1.389(11) . ?
